data_7249666
loop_
_publ_author_name
'Zelenov, Victor Petrovich'
'Fedyanin, Ivan V.'
'Samigullina, Aida I.'
'Larin, Alexander'
'Sheremetev, Aleksei B.'

_publ_section_title
;
 R-substituent vs exocyclic oxygen: influence on synthesis and crystal
 packing of R-[1,2,5]oxadiazolo[3,4-c]cinnoline mono- and dioxides
;
_journal_name_full CrystEngComm
_journal_paper_doi 10.1039/D4CE01068J
_journal_year 2024
_chemical_formula_moiety 'C8 H3 Br N4 O3'
_chemical_formula_sum 'C8 H3 Br N4 O3'
_chemical_formula_weight 283.05
_space_group_crystal_system monoclinic
_space_group_IT_number 14
_space_group_name_Hall '-P 2yn'
_space_group_name_H-M_alt 'P 1 21/n 1'
_atom_sites_solution_hydrogens geom
_atom_sites_solution_primary dual
_audit_creation_method 'Modified SHELXL output'
_audit_update_record
;
2024-06-24 deposited with the CCDC.	2024-12-03 downloaded from the CCDC.
;
_cell_angle_alpha 90
_cell_angle_beta 91.796(2)
_cell_angle_gamma 90
_cell_formula_units_Z 4
_cell_length_a 8.6295(2)
_cell_length_b 6.38437(16)
_cell_length_c 16.6319(4)
_cell_measurement_reflns_used 2187
_cell_measurement_temperature 100(2)
_cell_measurement_theta_max 79.7830
_cell_measurement_theta_min 5.2990
_cell_volume 915.87(4)
_computing_cell_refinement 'CrysAlisPro 1.171.43.104a (Rigaku OD, 2023)'
_computing_data_collection 'CrysAlisPro system (CCD 43.103a 64-bit (release 20-12-2023))'
_computing_data_reduction 'CrysAlisPro 1.171.43.104a (Rigaku OD, 2023)'
_computing_molecular_graphics 'SHELXTL (Sheldrick, 2008)'
_computing_publication_material 'SHELXTL (Sheldrick, 2008)'
_computing_structure_refinement 'SHELXL (Sheldrick, 2015b)'
_computing_structure_solution 'SHELXT 2014/5 (Sheldrick, 2014)'
_diffrn_ambient_environment N~2~
_diffrn_ambient_temperature 100(2)
_diffrn_detector 'Hybrid Pixel Array Detector'
_diffrn_detector_area_resol_mean 10.0000
_diffrn_detector_type HyPix
_diffrn_measured_fraction_theta_full 0.999
_diffrn_measured_fraction_theta_max 0.997
_diffrn_measurement_details
;
List of Runs (angles in degrees, time in seconds):

  # Type    Start    End  Width  t~exp~   \w     \q     \k     \f   Frames
#--------------------------------------------------------------------------
  1  \w      8.00 117.00   0.50    0.10    --   41.39  75.00 163.00  218
  2  \w    -34.00  76.00   0.50    0.05    --    0.00  75.00 163.00  220
  3  \w    -34.00  76.00   0.50    0.05    --    0.00  75.00 163.00  220
  4  \w    -33.00  75.00   0.50    0.10    --   41.39 -75.00  36.00  216
  5  \w    -33.00  75.00   0.50    0.10    --   41.39 -75.00  36.00  216
  6  \w    -75.00  34.00   0.50    0.05    --    0.00 -75.00  36.00  218
  7  \w     34.00  99.00   0.50    0.10    --   41.39-125.00  60.00  130
  8  \w     34.00  99.00   0.50    0.10    --   41.39-125.00 -60.00  130
  9  \w     41.00 106.00   0.50    0.15    --  121.50 -95.00 -60.00  130
 10  \w     41.00 106.00   0.50    0.15    --  121.50 -95.00 -60.00  130
 11  \w     41.00 106.00   0.50    0.15    --  121.50 -95.00   0.00  130
 12  \w     56.00  82.00   0.50    0.15    --  121.50 -95.00  30.00   52
 13  \w     45.00 158.00   0.50    0.15    --  121.50 -82.00 -14.91  226
 14  \w     45.00 158.00   0.50    0.15    --  121.50 -82.00 -14.91  226
 15  \w     47.00  98.00   0.50    0.15    --  121.50 -75.00  36.00  102
 16  \w     47.00 105.00   0.50    0.15    --  121.50 -77.00 120.00  116
 17  \w     69.00 110.00   0.50    0.15    --  121.50 -78.00 163.36   82
 18  \w     47.00 105.00   0.50    0.15    --  121.50 -77.00  90.00  116
 19  \w     47.00 105.00   0.50    0.15    --  121.50 -77.00  60.00  116
 20  \w     62.00  87.00   0.50    0.15    --  121.50 -77.00 -90.00   50
 21  \w     53.00  79.00   0.50    0.15    --  121.50  11.00-173.02   52
 22  \w     87.00 178.00   0.50    0.15    --  121.50  77.00-180.00  182
 23  \w     87.00 178.00   0.50    0.15    --  121.50  77.00-180.00  182
 24  \w     92.00 178.00   0.50    0.15    --  121.50  61.00-120.00  172
 25  \w    147.00 177.00   0.50    0.15    --  121.50  61.00-120.00   60
 26  \w     91.00 170.00   0.50    0.15    --  121.50  77.00 -60.00  158
 27  \w     93.00 119.00   0.50    0.15    --  121.50  61.00  30.00   52
 28  \w     92.00 178.00   0.50    0.15    --  121.50  45.00  60.00  172
 29  \w     92.00 178.00   0.50    0.15    --  121.50  45.00  90.00  172
 30  \w     92.00 178.00   0.50    0.15    --  121.50  45.00 120.00  172
 31  \w     88.00 178.00   0.50    0.15    --  121.50  75.00 163.00  180
 32  \w     96.00 134.00   0.50    0.15    --  121.50  61.00 120.00   76
 33  \w     92.00 120.00   0.50    0.15    --  121.50  45.00 120.00   56
 34  \w     63.00 146.00   0.50    0.15    --  121.50 178.00 -60.00  166
 35  \w     63.00 146.00   0.50    0.15    --  121.50 178.00  30.00  166
 36  \w     63.00 146.00   0.50    0.15    --  121.50 178.00  30.00  166
 37  \w     -1.00  29.00   0.50    0.10    --   41.39  96.00 -82.03   60
 38  \w    -86.00 -13.00   0.50    0.10    --  -41.39 125.00 -90.00  146
 39  \w    -51.00 -21.00   0.50    0.15    -- -100.00  45.00-120.00   60
 40  \w    -51.00 -21.00   0.50    0.15    -- -100.00  45.00 -60.00   60
 41  \w    -51.00 -21.00   0.50    0.15    -- -100.00  45.00  30.00   60
 42  \w    -98.00 -24.00   0.50    0.15    -- -100.00  75.00 163.00  148
 43  \w   -175.00 -66.00   0.50    0.15    -- -100.00 -75.00  36.00  218
 44  \w   -175.00 -66.00   0.50    0.15    -- -100.00 -75.00  36.00  218
;
_diffrn_measurement_device 'four-circle diffractometer'
_diffrn_measurement_method '\w scans'
_diffrn_radiation_monochromator mirror
_diffrn_radiation_probe x-ray
_diffrn_radiation_type 'Cu K\a'
_diffrn_radiation_wavelength 1.54184
_diffrn_reflns_av_R_equivalents 0.0238
_diffrn_reflns_av_unetI/netI 0.0166
_diffrn_reflns_Laue_measured_fraction_full 0.999
_diffrn_reflns_Laue_measured_fraction_max 0.997
_diffrn_reflns_limit_h_max 10
_diffrn_reflns_limit_h_min -11
_diffrn_reflns_limit_k_max 8
_diffrn_reflns_limit_k_min -7
_diffrn_reflns_limit_l_max 21
_diffrn_reflns_limit_l_min -20
_diffrn_reflns_number 12248
_diffrn_reflns_point_group_measured_fraction_full 0.999
_diffrn_reflns_point_group_measured_fraction_max 0.997
_diffrn_reflns_theta_full 67.684
_diffrn_reflns_theta_max 80.299
_diffrn_reflns_theta_min 5.322
_diffrn_source 'micro-focus sealed X-ray tube'
_diffrn_source_type 'PhotonJet (Cu) X-ray Source'
_exptl_absorpt_coefficient_mu 6.169
_exptl_absorpt_correction_T_max 1.000
_exptl_absorpt_correction_T_min 0.472
_exptl_absorpt_correction_type gaussian
_exptl_absorpt_process_details
; 
CrysAlisPro 1.171.43.104a (Rigaku Oxford Diffraction, 2023) 
Numerical absorption correction based on gaussian integration over 
a multifaceted crystal model 
Empirical absorption correction using spherical harmonics, 
implemented in SCALE3 ABSPACK scaling algorithm. 
;
_exptl_crystal_colour yellow
_exptl_crystal_density_diffrn 2.053
_exptl_crystal_density_method 'not measured'
_exptl_crystal_description needle
_exptl_crystal_F_000 552
_exptl_crystal_size_max 0.210
_exptl_crystal_size_mid 0.110
_exptl_crystal_size_min 0.070
_refine_diff_density_max 0.426
_refine_diff_density_min -0.762
_refine_diff_density_rms 0.083
_refine_ls_extinction_coef 0.00130(18)
_refine_ls_extinction_expression Fc^*^=kFc[1+0.001xFc^2^\l^3^/sin(2\q)]^-1/4^
_refine_ls_extinction_method 'SHELXL-2018/3 (Sheldrick 2018)'
_refine_ls_goodness_of_fit_ref 1.112
_refine_ls_hydrogen_treatment constr
_refine_ls_matrix_type full
_refine_ls_number_parameters 146
_refine_ls_number_reflns 1994
_refine_ls_number_restraints 0
_refine_ls_restrained_S_all 1.112
_refine_ls_R_factor_all 0.0259
_refine_ls_R_factor_gt 0.0254
_refine_ls_shift/su_max 0.001
_refine_ls_shift/su_mean 0.000
_refine_ls_structure_factor_coef Fsqd
_refine_ls_weighting_details 'w=1/[\s^2^(Fo^2^)+(0.0353P)^2^+1.0468P] where P=(Fo^2^+2Fc^2^)/3'
_refine_ls_weighting_scheme calc
_refine_ls_wR_factor_gt 0.0697
_refine_ls_wR_factor_ref 0.0701
_reflns_Friedel_coverage 0.000
_reflns_number_gt 1947
_reflns_number_total 1994
_reflns_threshold_expression 'I > 2\s(I)'
_cod_data_source_file d4ce01068j2.cif
_cod_data_source_block 1m_z476101
_cod_original_sg_symbol_H-M 'P 21/n'
_cod_database_code 7249666
_publ_contact_name 'Aida I. Samigullina'
_publ_contact_email s_aida_88@mail.ru
_shelx_shelxl_version_number 2018/3
_shelx_space_group_comment
; 
The symmetry employed for this shelxl refinement is uniquely defined 
by the following loop, which should always be used as a source of 
symmetry information in preference to the above space-group names. 
They are only intended as comments. 
;
_shelx_estimated_absorpt_t_min 0.357
_shelx_estimated_absorpt_t_max 0.672

loop_
_space_group_symop_operation_xyz
'x, y, z'
'-x+1/2, y+1/2, -z+1/2'
'-x, -y, -z'
'x-1/2, -y-1/2, z-1/2'

loop_
_atom_site_label
_atom_site_type_symbol
_atom_site_fract_x
_atom_site_fract_y
_atom_site_fract_z
_atom_site_U_iso_or_equiv
_atom_site_adp_type
_atom_site_occupancy
_atom_site_site_symmetry_order
_atom_site_calc_flag
_atom_site_refinement_flags_posn
_atom_site_refinement_flags_adp
_atom_site_refinement_flags_occupancy
_atom_site_disorder_assembly
_atom_site_disorder_group
Br7 Br 0.10970(2) 0.76225(3) 0.43677(2) 0.02141(11) Uani 1 1 d . . . . .
O1 O 0.58170(17) -0.0754(2) 0.62944(8) 0.0206(3) Uani 1 1 d . . . . .
O2 O 0.63682(17) 0.0455(3) 0.75871(8) 0.0216(3) Uani 1 1 d . . . . .
O5 O 0.32665(18) 0.8057(3) 0.73822(9) 0.0210(3) Uani 1 1 d . . . . .
N1 N 0.56664(19) 0.0683(3) 0.67766(9) 0.0172(3) Uani 1 1 d . . . . .
N3 N 0.6023(2) 0.2213(3) 0.80299(11) 0.0217(4) Uani 1 1 d . . . . .
N4 N 0.4655(2) 0.5341(3) 0.77637(10) 0.0189(3) Uani 1 1 d . . . . .
N5 N 0.38312(19) 0.6317(3) 0.72140(10) 0.0169(3) Uani 1 1 d . . . . .
C3A C 0.5208(2) 0.3419(3) 0.75353(11) 0.0173(4) Uani 1 1 d . . . . .
C5A C 0.3501(2) 0.5533(3) 0.63974(11) 0.0162(4) Uani 1 1 d . . . . .
C6 C 0.2599(2) 0.6768(3) 0.58797(12) 0.0181(4) Uani 1 1 d . . . . .
H6 H 0.221577 0.809025 0.604425 0.022 Uiso 1 1 calc R U . . .
C7 C 0.2278(2) 0.5997(3) 0.51128(11) 0.0177(4) Uani 1 1 d . . . . .
C8 C 0.2802(2) 0.4036(3) 0.48663(12) 0.0190(4) Uani 1 1 d . . . . .
H8 H 0.253774 0.353481 0.434197 0.023 Uiso 1 1 calc R U . . .
C9 C 0.3703(2) 0.2830(3) 0.53858(13) 0.0176(4) Uani 1 1 d . . . . .
H9 H 0.407494 0.150355 0.521989 0.021 Uiso 1 1 calc R U . . .
C9A C 0.4064(2) 0.3582(3) 0.61609(11) 0.0155(4) Uani 1 1 d . . . . .
C9B C 0.4970(2) 0.2521(3) 0.67685(13) 0.0165(4) Uani 1 1 d . . . . .

loop_
_atom_site_aniso_label
_atom_site_aniso_U_11
_atom_site_aniso_U_22
_atom_site_aniso_U_33
_atom_site_aniso_U_23
_atom_site_aniso_U_13
_atom_site_aniso_U_12
Br7 0.02355(15) 0.02274(15) 0.01788(15) 0.00433(7) -0.00035(9) 0.00334(8)
O1 0.0259(7) 0.0188(7) 0.0172(7) -0.0032(6) 0.0021(5) 0.0033(6)
O2 0.0254(7) 0.0238(8) 0.0155(7) -0.0003(6) -0.0036(5) 0.0029(6)
O5 0.0241(7) 0.0190(7) 0.0203(7) -0.0071(6) 0.0047(6) 0.0017(6)
N1 0.0197(8) 0.0195(8) 0.0124(7) 0.0003(6) 0.0004(6) -0.0001(7)
N3 0.0250(9) 0.0225(9) 0.0176(8) -0.0015(7) -0.0018(7) -0.0007(7)
N4 0.0213(8) 0.0202(9) 0.0151(7) -0.0020(7) 0.0002(6) -0.0021(7)
N5 0.0191(8) 0.0186(8) 0.0131(7) -0.0035(6) 0.0041(6) -0.0018(7)
C3A 0.0180(9) 0.0213(10) 0.0126(8) -0.0010(7) 0.0013(7) -0.0024(8)
C5A 0.0180(8) 0.0177(9) 0.0132(8) -0.0023(7) 0.0032(7) -0.0033(7)
C6 0.0188(9) 0.0180(10) 0.0178(9) -0.0013(8) 0.0044(7) -0.0003(8)
C7 0.0196(9) 0.0197(10) 0.0138(9) 0.0036(7) 0.0015(7) 0.0000(8)
C8 0.0213(9) 0.0226(10) 0.0131(8) -0.0011(7) 0.0010(7) -0.0001(8)
C9 0.0209(9) 0.0178(9) 0.0142(9) -0.0019(7) 0.0026(7) 0.0009(8)
C9A 0.0160(8) 0.0178(9) 0.0127(8) -0.0012(7) 0.0027(7) -0.0012(7)
C9B 0.0172(9) 0.0175(10) 0.0149(9) -0.0017(7) 0.0024(7) -0.0012(7)

loop_
_atom_type_symbol
_atom_type_description
_atom_type_scat_dispersion_real
_atom_type_scat_dispersion_imag
_atom_type_scat_source
C C 0.0181 0.0091 'International Tables Vol C Tables 4.2.6.8 and 6.1.1.4'
H H 0.0000 0.0000 'International Tables Vol C Tables 4.2.6.8 and 6.1.1.4'
Br Br -0.6763 1.2805 'International Tables Vol C Tables 4.2.6.8 and 6.1.1.4'
N N 0.0311 0.0180 'International Tables Vol C Tables 4.2.6.8 and 6.1.1.4'
O O 0.0492 0.0322 'International Tables Vol C Tables 4.2.6.8 and 6.1.1.4'

loop_
_exptl_crystal_face_index_h
_exptl_crystal_face_index_k
_exptl_crystal_face_index_l
_exptl_crystal_face_perp_dist
0 0 1 0.0327
0 0 -1 0.0327
-1 0 0 0.0544
1 0 0 0.0563
0 1 0 0.1175
0 -1 0 0.0928
1 1 1 0.0848
-1 0 1 0.0495
1 0 1 0.0481
0 1 1 0.0981

loop_
_geom_angle_atom_site_label_1
_geom_angle_atom_site_label_2
_geom_angle_atom_site_label_3
_geom_angle
_geom_angle_site_symmetry_1
_geom_angle_site_symmetry_3
_geom_angle_publ_flag
N3 O2 N1 108.65(15) . . ?
O1 N1 C9B 135.70(18) . . ?
O1 N1 O2 118.48(16) . . ?
C9B N1 O2 105.81(16) . . ?
C3A N3 O2 105.22(17) . . ?
N5 N4 C3A 114.88(16) . . ?
O5 N5 N4 118.56(16) . . ?
O5 N5 C5A 116.43(17) . . ?
N4 N5 C5A 125.02(17) . . ?
N3 C3A N4 122.23(18) . . ?
N3 C3A C9B 112.86(19) . . ?
N4 C3A C9B 124.91(19) . . ?
C6 C5A C9A 121.64(18) . . ?
C6 C5A N5 118.01(18) . . ?
C9A C5A N5 120.34(18) . . ?
C7 C6 C5A 117.44(19) . . ?
C7 C6 H6 121.3 . . ?
C5A C6 H6 121.3 . . ?
C6 C7 C8 122.08(19) . . ?
C6 C7 Br7 119.73(16) . . ?
C8 C7 Br7 118.19(15) . . ?
C9 C8 C7 119.85(18) . . ?
C9 C8 H8 120.1 . . ?
C7 C8 H8 120.1 . . ?
C8 C9 C9A 119.35(19) . . ?
C8 C9 H9 120.3 . . ?
C9A C9 H9 120.3 . . ?
C5A C9A C9 119.63(18) . . ?
C5A C9A C9B 114.25(17) . . ?
C9 C9A C9B 126.12(19) . . ?
N1 C9B C3A 107.45(19) . . ?
N1 C9B C9A 131.94(19) . . ?
C3A C9B C9A 120.58(18) . . ?

loop_
_geom_bond_atom_site_label_1
_geom_bond_atom_site_label_2
_geom_bond_distance
_geom_bond_site_symmetry_2
_geom_bond_publ_flag
Br7 C7 1.890(2) . ?
O1 N1 1.228(2) . ?
O2 N3 1.380(2) . ?
O2 N1 1.468(2) . ?
O5 N5 1.248(2) . ?
N1 C9B 1.318(3) . ?
N3 C3A 1.314(3) . ?
N4 N5 1.300(2) . ?
N4 C3A 1.374(3) . ?
N5 C5A 1.467(2) . ?
C3A C9B 1.407(3) . ?
C5A C6 1.388(3) . ?
C5A C9A 1.399(3) . ?
C6 C7 1.387(3) . ?
C6 H6 0.9500 . ?
C7 C8 1.396(3) . ?
C8 C9 1.379(3) . ?
C8 H8 0.9500 . ?
C9 C9A 1.401(3) . ?
C9 H9 0.9500 . ?
C9A C9B 1.429(3) . ?

loop_
_geom_torsion_atom_site_label_1
_geom_torsion_atom_site_label_2
_geom_torsion_atom_site_label_3
_geom_torsion_atom_site_label_4
_geom_torsion
_geom_torsion_site_symmetry_1
_geom_torsion_site_symmetry_2
_geom_torsion_site_symmetry_3
_geom_torsion_site_symmetry_4
_geom_torsion_publ_flag
N3 O2 N1 O1 -178.45(16) . . . . ?
N3 O2 N1 C9B 0.7(2) . . . . ?
N1 O2 N3 C3A -0.8(2) . . . . ?
C3A N4 N5 O5 178.75(17) . . . . ?
C3A N4 N5 C5A -1.2(3) . . . . ?
O2 N3 C3A N4 -179.64(17) . . . . ?
O2 N3 C3A C9B 0.7(2) . . . . ?
N5 N4 C3A N3 -178.08(18) . . . . ?
N5 N4 C3A C9B 1.5(3) . . . . ?
O5 N5 C5A C6 0.1(3) . . . . ?
N4 N5 C5A C6 180.00(18) . . . . ?
O5 N5 C5A C9A -178.91(17) . . . . ?
N4 N5 C5A C9A 1.0(3) . . . . ?
C9A C5A C6 C7 -0.2(3) . . . . ?
N5 C5A C6 C7 -179.18(17) . . . . ?
C5A C6 C7 C8 1.5(3) . . . . ?
C5A C6 C7 Br7 -178.54(14) . . . . ?
C6 C7 C8 C9 -1.8(3) . . . . ?
Br7 C7 C8 C9 178.20(15) . . . . ?
C7 C8 C9 C9A 0.8(3) . . . . ?
C6 C5A C9A C9 -0.7(3) . . . . ?
N5 C5A C9A C9 178.27(17) . . . . ?
C6 C5A C9A C9B -179.92(18) . . . . ?
N5 C5A C9A C9B -1.0(3) . . . . ?
C8 C9 C9A C5A 0.3(3) . . . . ?
C8 C9 C9A C9B 179.50(19) . . . . ?
O1 N1 C9B C3A 178.7(2) . . . . ?
O2 N1 C9B C3A -0.3(2) . . . . ?
O1 N1 C9B C9A 0.7(4) . . . . ?
O2 N1 C9B C9A -178.2(2) . . . . ?
N3 C3A C9B N1 -0.3(2) . . . . ?
N4 C3A C9B N1 -179.93(18) . . . . ?
N3 C3A C9B C9A 177.96(18) . . . . ?
N4 C3A C9B C9A -1.7(3) . . . . ?
C5A C9A C9B N1 179.1(2) . . . . ?
C9 C9A C9B N1 -0.1(4) . . . . ?
C5A C9A C9B C3A 1.3(3) . . . . ?
C9 C9A C9B C3A -177.89(19) . . . . ?

loop_
_exptl_oxdiff_crystal_face_indexfrac_h
_exptl_oxdiff_crystal_face_indexfrac_k
_exptl_oxdiff_crystal_face_indexfrac_l
_exptl_oxdiff_crystal_face_x
_exptl_oxdiff_crystal_face_y
_exptl_oxdiff_crystal_face_z
0.0003 -0.0001 0.9995 -0.0344 0.0446 0.0735
-0.0003 0.0001 -0.9995 0.0344 -0.0446 -0.0735
-0.9990 -0.0005 0.0007 0.1656 0.0548 0.0372
0.9990 0.0005 -0.0007 -0.1656 -0.0548 -0.0372
-0.0010 0.9989 0.0013 0.0346 -0.1965 0.1354
0.0010 -0.9989 -0.0013 -0.0346 0.1965 -0.1354
0.9983 0.9993 1.0001 -0.1655 -0.2068 0.1717
-0.9987 -0.0006 1.0002 0.1312 0.0994 0.1107
0.9993 0.0004 0.9988 -0.2001 -0.0103 0.0364
-0.0006 0.9988 1.0008 0.0002 -0.1519 0.2089
